data_1516922
loop_
_publ_author_name
'Jun Chen'
'Guo-Ping Yang'
'Wen-Huan Huang'
'Ling-Yan Pang'
'Cui-Ping Zhang'
'Yao-Yu Wang'
'Qi-Zhen Shi'

_publ_section_title
;
 The nature of the metal ions influenced formation of coordination
 polymers based on asymmetric semi-rigid 3-(4-carboxyphenoxy)phthalic acid
 with N-heterocyclic ligands
;
_journal_name_full
;
Inorganica Chimica Acta
;
_journal_page_first 7
_journal_page_last 12
_journal_volume 400
_journal_year 2013
_chemical_formula_sum 'C28 H26 Co N2 O9'
_chemical_formula_weight 593.44
_space_group_IT_number 2
_symmetry_cell_setting triclinic
_symmetry_space_group_name_Hall '-P 1'
_symmetry_space_group_name_H-M 'P -1'
_atom_sites_solution_hydrogens geom
_atom_sites_solution_primary direct
_atom_sites_solution_secondary difmap
_cell_angle_alpha 63.892(2)
_cell_angle_beta 83.120(2)
_cell_angle_gamma 77.689(2)
_cell_formula_units_Z 2
_cell_length_a 10.9809(13)
_cell_length_b 11.7784(13)
_cell_length_c 12.1259(14)
_cell_measurement_reflns_used 3524
_cell_measurement_temperature 296(2)
_cell_measurement_theta_max 25.10
_cell_measurement_theta_min 1.96
_cell_volume 1375.3(3)
_computing_structure_refinement 'SHELXL-97 (Sheldrick, 1997)'
_computing_structure_solution 'SHELXS-97 (Sheldrick, 1990)'
_diffrn_ambient_temperature 296(2)
_diffrn_measured_fraction_theta_full 0.993
_diffrn_measured_fraction_theta_max 0.993
_diffrn_radiation_monochromator graphite
_diffrn_radiation_source 'fine-focus sealed tube'
_diffrn_radiation_type MoK\a
_diffrn_radiation_wavelength 0.71073
_diffrn_reflns_av_R_equivalents 0.0400
_diffrn_reflns_av_sigmaI/netI 0.0958
_diffrn_reflns_limit_h_max 11
_diffrn_reflns_limit_h_min -13
_diffrn_reflns_limit_k_max 12
_diffrn_reflns_limit_k_min -14
_diffrn_reflns_limit_l_max 14
_diffrn_reflns_limit_l_min -14
_diffrn_reflns_number 6938
_diffrn_reflns_theta_full 25.00
_diffrn_reflns_theta_max 25.00
_diffrn_reflns_theta_min 1.87
_exptl_absorpt_coefficient_mu 0.681
_exptl_absorpt_correction_T_max 0.9019
_exptl_absorpt_correction_T_min 0.7973
_exptl_absorpt_correction_type multi-scan
_exptl_absorpt_process_details SADABS
_exptl_crystal_colour pink
_exptl_crystal_density_diffrn 1.433
_exptl_crystal_density_method 'not measured'
_exptl_crystal_description block
_exptl_crystal_F_000 614
_exptl_crystal_size_max 0.27
_exptl_crystal_size_mid 0.19
_exptl_crystal_size_min 0.12
_refine_diff_density_max 1.526
_refine_diff_density_min -0.809
_refine_diff_density_rms 0.087
_refine_ls_extinction_method none
_refine_ls_goodness_of_fit_ref 1.053
_refine_ls_hydrogen_treatment constr
_refine_ls_matrix_type full
_refine_ls_number_parameters 361
_refine_ls_number_reflns 4787
_refine_ls_number_restraints 32
_refine_ls_restrained_S_all 1.075
_refine_ls_R_factor_all 0.1174
_refine_ls_R_factor_gt 0.0759
_refine_ls_shift/su_max 0.000
_refine_ls_shift/su_mean 0.000
_refine_ls_structure_factor_coef Fsqd
_refine_ls_weighting_details 'calc w=1/[\s^2^(Fo^2^)+(0.0900P)^2^+0.1406P] where P=(Fo^2^+2Fc^2^)/3'
_refine_ls_weighting_scheme calc
_refine_ls_wR_factor_gt 0.1781
_refine_ls_wR_factor_ref 0.1973
_reflns_number_gt 3007
_reflns_number_total 4787
_reflns_threshold_expression >2sigma(I)
_cod_data_source_file ICA-2013-400-7-12-2.cif
_cod_data_source_block Complex2
_cod_depositor_comments
;
The following automatic conversions were performed:

'_refine_ls_hydrogen_treatment' value 'CONSTR' changed to 'constr'
according to the built-in table from CIF Core dictionary named
'cif_core.dic' version 2.4.1 from 2010-06-29.

Automatic conversion script
Id: cif_fix_values 2281 2013-09-26 08:29:07Z andrius 
;
_cod_original_sg_symbol_H-M P-1
_cod_database_code 1516922

loop_
_symmetry_equiv_pos_as_xyz
'x, y, z'
'-x, -y, -z'

loop_
_atom_site_label
_atom_site_type_symbol
_atom_site_fract_x
_atom_site_fract_y
_atom_site_fract_z
_atom_site_U_iso_or_equiv
_atom_site_adp_type
_atom_site_occupancy
_atom_site_symmetry_multiplicity
_atom_site_calc_flag
_atom_site_refinement_flags
N1 N 0.1406(5) 0.4890(5) -0.1679(4) 0.0456(13) Uani 1 1 d .
C26 C 0.1376(8) 0.6050(6) -0.1775(6) 0.065(2) Uani 1 1 d .
H26 H 0.1207 0.6747 -0.2533 0.079 Uiso 1 1 calc R
C27 C 0.1657(8) 0.3932(7) -0.0592(6) 0.069(2) Uani 1 1 d .
H27 H 0.1709 0.3100 -0.0510 0.083 Uiso 1 1 calc R
C28 C 0.1848(10) 0.4088(7) 0.0431(6) 0.095(3) Uani 1 1 d .
H28 H 0.1987 0.3377 0.1185 0.114 Uiso 1 1 calc R
Co1 Co 0.84264(7) 0.53833(7) 0.32537(7) 0.0364(3) Uani 1 1 d .
O1 O 0.8609(3) 0.3678(3) 0.4636(3) 0.0383(9) Uani 1 1 d .
O3 O 1.0654(4) 0.3604(4) 0.6338(4) 0.0464(11) Uani 1 1 d .
O5 O 0.8746(3) 0.0925(4) 0.4892(4) 0.0433(10) Uani 1 1 d .
O2 O 1.0557(4) 0.3117(4) 0.4087(3) 0.0480(11) Uani 1 1 d .
O6 O 0.3314(4) 0.1880(4) 0.2950(4) 0.0560(12) Uani 1 1 d .
O7 O 0.2903(4) 0.2277(5) 0.4607(4) 0.0590(12) Uani 1 1 d .
O4 O 1.1486(4) 0.2176(4) 0.8083(4) 0.0583(13) Uani 1 1 d .
C8 C 0.9662(5) 0.2919(6) 0.4838(5) 0.0372(14) Uani 1 1 d .
C7 C 0.9716(5) 0.1702(5) 0.5998(5) 0.0305(12) Uani 1 1 d .
N2 N 0.6507(4) 0.5826(5) 0.3219(4) 0.0410(12) Uani 1 1 d .
C1 C 1.0837(5) 0.2478(6) 0.7182(5) 0.0384(14) Uani 1 1 d .
C12 C 0.4993(5) 0.1639(5) 0.4163(5) 0.0355(13) Uani 1 1 d .
C2 C 1.0246(5) 0.1488(5) 0.7103(5) 0.0343(13) Uani 1 1 d .
C9 C 0.7476(5) 0.1125(5) 0.4735(5) 0.0392(14) Uani 1 1 d .
C19 C 0.4624(6) 0.7234(7) 0.2318(6) 0.0583(19) Uani 1 1 d .
H19 H 0.4231 0.8062 0.1823 0.070 Uiso 1 1 calc R
C13 C 0.3664(6) 0.1938(6) 0.3834(6) 0.0446(15) Uani 1 1 d .
C5 C 0.9059(6) -0.0361(6) 0.7046(6) 0.0499(16) Uani 1 1 d .
H5 H 0.8678 -0.0983 0.7021 0.060 Uiso 1 1 calc R
C6 C 0.9153(5) 0.0749(5) 0.6017(5) 0.0371(14) Uani 1 1 d .
C15 C 0.6574(5) 0.1360(6) 0.5534(5) 0.0436(15) Uani 1 1 d .
H15 H 0.6792 0.1359 0.6253 0.052 Uiso 1 1 calc R
C14 C 0.5324(6) 0.1601(6) 0.5246(5) 0.0445(15) Uani 1 1 d .
H14 H 0.4704 0.1738 0.5790 0.053 Uiso 1 1 calc R
C11 C 0.5927(6) 0.1382(6) 0.3388(6) 0.0511(17) Uani 1 1 d .
H11 H 0.5712 0.1379 0.2670 0.061 Uiso 1 1 calc R
C3 C 1.0136(6) 0.0370(6) 0.8141(5) 0.0460(16) Uani 1 1 d .
H3 H 1.0473 0.0232 0.8867 0.055 Uiso 1 1 calc R
C20 C 0.5887(6) 0.6998(6) 0.2523(6) 0.0602(19) Uani 1 1 d .
H20 H 0.6321 0.7679 0.2164 0.072 Uiso 1 1 calc R
C10 C 0.7161(6) 0.1132(6) 0.3654(6) 0.0482(16) Uani 1 1 d .
H10 H 0.7779 0.0969 0.3120 0.058 Uiso 1 1 calc R
C18 C 0.3952(7) 0.6272(7) 0.2830(6) 0.0555(16) Uani 1 1 d U
C4 C 0.9546(6) -0.0540(6) 0.8136(6) 0.0590(19) Uani 1 1 d .
H4 H 0.9471 -0.1275 0.8855 0.071 Uiso 1 1 calc R
C22 C 0.2288(9) 0.6614(8) 0.1363(8) 0.0901(16) Uani 1 1 d DU
H22A H 0.1470 0.7133 0.1108 0.108 Uiso 1 1 calc R
H22B H 0.2902 0.7014 0.0746 0.108 Uiso 1 1 calc R
C25 C 0.1585(10) 0.6275(8) -0.0798(7) 0.095(3) Uani 1 1 d .
H25 H 0.1557 0.7113 -0.0907 0.114 Uiso 1 1 calc R
C24 C 0.1834(10) 0.5271(8) 0.0336(7) 0.098(3) Uani 1 1 d U
C16 C 0.5843(7) 0.4877(7) 0.3714(6) 0.0591(18) Uani 1 1 d .
H16 H 0.6253 0.4051 0.4191 0.071 Uiso 1 1 calc R
C23 C 0.2319(9) 0.5351(8) 0.1493(8) 0.0974(19) Uani 1 1 d DU
H23A H 0.1815 0.4917 0.2212 0.117 Uiso 1 1 calc R
H23B H 0.3171 0.4887 0.1641 0.117 Uiso 1 1 calc R
C17 C 0.4595(6) 0.5060(7) 0.3555(7) 0.0577(18) Uani 1 1 d .
H17 H 0.4175 0.4371 0.3935 0.069 Uiso 1 1 calc R
C21 C 0.2576(7) 0.6509(8) 0.2609(7) 0.0786(17) Uani 1 1 d U
H21A H 0.2180 0.7298 0.2672 0.094 Uiso 1 1 calc R
H21B H 0.2212 0.5813 0.3251 0.094 Uiso 1 1 calc R
O8 O 0.4291(6) 0.0677(7) 0.1213(6) 0.115(2) Uani 1 1 d D
O9 O 0.6770(5) 1.0054(5) 0.0349(5) 0.0956(19) Uani 1 1 d .
H29 H 0.7210 0.9456 0.1022 0.143 Uiso 1 1 d R
H30 H 0.6678 0.9654 0.0012 0.143 Uiso 1 1 d R
H112 H 0.2133 0.2533 0.4376 0.143 Uiso 1 1 d R
H114 H 0.3987 0.1302 0.1428 0.143 Uiso 1 1 d R
H113 H 0.5070 0.0545 0.1007 0.143 Uiso 1 1 d RD

loop_
_atom_site_aniso_label
_atom_site_aniso_U_11
_atom_site_aniso_U_22
_atom_site_aniso_U_33
_atom_site_aniso_U_23
_atom_site_aniso_U_13
_atom_site_aniso_U_12
N1 0.057(3) 0.044(3) 0.035(3) -0.016(2) -0.006(2) -0.005(3)
C26 0.116(7) 0.039(4) 0.039(4) -0.016(3) -0.013(4) -0.001(4)
C27 0.109(7) 0.052(4) 0.047(4) -0.014(4) -0.020(4) -0.019(4)
C28 0.204(11) 0.047(5) 0.038(4) -0.011(4) -0.031(5) -0.033(5)
Co1 0.0375(5) 0.0372(5) 0.0343(5) -0.0141(4) -0.0108(3) -0.0040(3)
O1 0.031(2) 0.036(2) 0.041(2) -0.0113(18) -0.0115(17) 0.0007(18)
O3 0.054(3) 0.035(2) 0.050(3) -0.013(2) -0.016(2) -0.012(2)
O5 0.032(2) 0.053(3) 0.052(3) -0.029(2) -0.0108(18) -0.0022(19)
O2 0.033(2) 0.064(3) 0.036(2) -0.011(2) -0.0050(19) -0.008(2)
O6 0.043(3) 0.071(3) 0.060(3) -0.031(3) -0.018(2) -0.009(2)
O7 0.036(3) 0.080(3) 0.059(3) -0.029(3) -0.007(2) -0.005(2)
O4 0.062(3) 0.061(3) 0.058(3) -0.026(2) -0.029(2) -0.009(2)
C8 0.033(3) 0.047(4) 0.035(3) -0.019(3) -0.008(3) -0.006(3)
C7 0.018(3) 0.031(3) 0.037(3) -0.012(3) -0.007(2) 0.000(2)
N2 0.038(3) 0.036(3) 0.049(3) -0.018(2) -0.010(2) -0.003(2)
C1 0.032(3) 0.044(4) 0.042(3) -0.020(3) -0.009(3) -0.004(3)
C12 0.035(3) 0.035(3) 0.043(3) -0.020(3) -0.010(3) -0.006(3)
C2 0.027(3) 0.033(3) 0.039(3) -0.013(3) -0.008(2) 0.002(2)
C9 0.034(3) 0.038(3) 0.051(4) -0.021(3) -0.010(3) -0.007(3)
C19 0.054(4) 0.046(4) 0.068(5) -0.021(4) -0.018(4) 0.007(3)
C13 0.042(4) 0.039(4) 0.054(4) -0.017(3) -0.009(3) -0.013(3)
C5 0.044(4) 0.044(4) 0.065(4) -0.023(4) -0.011(3) -0.009(3)
C6 0.026(3) 0.042(3) 0.044(4) -0.019(3) -0.012(3) 0.000(3)
C15 0.038(3) 0.053(4) 0.049(4) -0.029(3) -0.009(3) -0.005(3)
C14 0.038(3) 0.051(4) 0.047(4) -0.023(3) -0.003(3) -0.007(3)
C11 0.050(4) 0.056(4) 0.052(4) -0.023(3) -0.013(3) -0.014(3)
C3 0.044(4) 0.047(4) 0.037(3) -0.007(3) -0.012(3) -0.007(3)
C20 0.049(4) 0.047(4) 0.075(5) -0.015(4) -0.013(4) -0.006(3)
C10 0.040(4) 0.062(4) 0.056(4) -0.039(4) 0.000(3) -0.008(3)
C18 0.073(2) 0.055(4) 0.050(4) -0.037(4) -0.006(4) -0.002(4)
C4 0.057(4) 0.051(4) 0.048(4) 0.001(3) -0.015(3) -0.011(4)
C22 0.0907(19) 0.0926(18) 0.0881(17) -0.0393(10) -0.0044(7) -0.0164(8)
C25 0.177(10) 0.062(5) 0.054(5) -0.031(4) -0.010(5) -0.019(6)
C24 0.193(11) 0.069(6) 0.041(5) -0.025(4) -0.011(5) -0.037(6)
C16 0.062(5) 0.042(4) 0.069(5) -0.019(4) -0.010(4) -0.007(4)
C23 0.100(2) 0.0955(19) 0.097(2) -0.0425(13) -0.0021(10) -0.0171(11)
C17 0.039(4) 0.063(5) 0.083(5) -0.038(4) -0.003(3) -0.015(3)
C21 0.074(2) 0.079(2) 0.0810(18) -0.0324(12) -0.0028(10) -0.0153(11)
O8 0.102(5) 0.139(6) 0.127(6) -0.086(5) -0.001(4) -0.005(4)
O9 0.097(5) 0.068(4) 0.099(4) -0.012(3) -0.030(3) -0.007(3)

loop_
_atom_type_symbol
_atom_type_description
_atom_type_scat_dispersion_real
_atom_type_scat_dispersion_imag
_atom_type_scat_source
C C 0.0033 0.0016 'International Tables Vol C Tables 4.2.6.8 and 6.1.1.4'
H H 0.0000 0.0000 'International Tables Vol C Tables 4.2.6.8 and 6.1.1.4'
Co Co 0.3494 0.9721 'International Tables Vol C Tables 4.2.6.8 and 6.1.1.4'
N N 0.0061 0.0033 'International Tables Vol C Tables 4.2.6.8 and 6.1.1.4'
O O 0.0106 0.0060 'International Tables Vol C Tables 4.2.6.8 and 6.1.1.4'

loop_
_geom_angle_atom_site_label_1
_geom_angle_atom_site_label_2
_geom_angle_atom_site_label_3
_geom_angle
_geom_angle_site_symmetry_1
_geom_angle_site_symmetry_3
C26 N1 C27 116.6(6) . .
C26 N1 Co1 118.7(4) . 2_665
C27 N1 Co1 122.2(5) . 2_665
N1 C26 C25 122.6(6) . .
N1 C27 C28 123.9(7) . .
C24 C28 C27 119.7(7) . .
O1 Co1 O3 106.47(15) . 2_766
O1 Co1 N1 106.91(18) . 2_665
O3 Co1 N1 127.7(2) 2_766 2_665
O1 Co1 N2 98.79(18) . .
O3 Co1 N2 119.51(18) 2_766 .
N1 Co1 N2 93.54(19) 2_665 .
C8 O1 Co1 120.4(4) . .
C1 O3 Co1 107.0(3) . 2_766
C9 O5 C6 118.5(4) . .
O2 C8 O1 122.9(5) . .
O2 C8 C7 121.6(5) . .
O1 C8 C7 115.3(5) . .
C6 C7 C2 117.7(5) . .
C6 C7 C8 117.8(5) . .
C2 C7 C8 124.4(5) . .
C20 N2 C16 116.5(5) . .
C20 N2 Co1 122.7(4) . .
C16 N2 Co1 119.6(4) . .
O4 C1 O3 121.9(5) . .
O4 C1 C2 119.5(5) . .
O3 C1 C2 118.6(5) . .
C11 C12 C14 118.6(5) . .
C11 C12 C13 120.2(5) . .
C14 C12 C13 121.2(6) . .
C3 C2 C7 118.7(5) . .
C3 C2 C1 119.6(5) . .
C7 C2 C1 121.5(5) . .
C15 C9 O5 124.1(5) . .
C15 C9 C10 121.2(5) . .
O5 C9 C10 114.6(5) . .
C18 C19 C20 120.8(6) . .
O6 C13 O7 123.5(6) . .
O6 C13 C12 124.0(6) . .
O7 C13 C12 112.5(5) . .
C6 C5 C4 118.5(6) . .
C5 C6 C7 123.3(5) . .
C5 C6 O5 119.9(5) . .
C7 C6 O5 116.6(5) . .
C9 C15 C14 118.6(5) . .
C12 C14 C15 121.1(6) . .
C10 C11 C12 121.5(6) . .
C4 C3 C2 122.1(5) . .
N2 C20 C19 122.4(6) . .
C11 C10 C9 119.0(6) . .
C19 C18 C17 116.6(7) . .
C19 C18 C21 121.6(6) . .
C17 C18 C21 121.8(7) . .
C3 C4 C5 119.7(6) . .
C23 C22 C21 107.6(7) . .
C26 C25 C24 120.4(7) . .
C28 C24 C25 116.6(7) . .
C28 C24 C23 116.6(7) . .
C25 C24 C23 126.0(7) . .
N2 C16 C17 123.4(6) . .
C22 C23 C24 115.0(7) . .
C16 C17 C18 120.2(7) . .
C18 C21 C22 114.1(7) . .

loop_
_geom_bond_atom_site_label_1
_geom_bond_atom_site_label_2
_geom_bond_distance
_geom_bond_site_symmetry_2
N1 C26 1.313(8) .
N1 C27 1.316(8) .
N1 Co1 2.053(5) 2_665
C26 C25 1.375(9) .
C27 C28 1.377(9) .
C28 C24 1.344(10) .
Co1 O1 1.957(4) .
Co1 O3 1.960(4) 2_766
Co1 N1 2.053(5) 2_665
Co1 N2 2.061(5) .
O1 C8 1.277(6) .
O3 C1 1.260(6) .
O3 Co1 1.960(4) 2_766
O5 C9 1.386(6) .
O5 C6 1.401(6) .
O2 C8 1.243(7) .
O6 C13 1.214(7) .
O7 C13 1.317(7) .
O4 C1 1.251(6) .
C8 C7 1.500(7) .
C7 C6 1.382(7) .
C7 C2 1.422(7) .
N2 C20 1.339(7) .
N2 C16 1.339(8) .
C1 C2 1.493(7) .
C12 C11 1.383(8) .
C12 C14 1.384(7) .
C12 C13 1.487(7) .
C2 C3 1.380(8) .
C9 C15 1.373(8) .
C9 C10 1.392(7) .
C19 C18 1.357(9) .
C19 C20 1.386(9) .
C5 C6 1.367(8) .
C5 C4 1.398(8) .
C15 C14 1.396(8) .
C11 C10 1.371(8) .
C3 C4 1.369(8) .
C18 C17 1.387(9) .
C18 C21 1.511(10) .
C22 C23 1.418(8) .
C22 C21 1.527(10) .
C25 C24 1.374(10) .
C24 C23 1.605(10) .
C16 C17 1.364(9) .
O8 H113 0.8631 .
